data_7212293
loop_
_publ_author_name
'Krishnaswamy, Shobhana'
'Gonnade, Rajesh G.'
'Shashidhar, Mysore S.'
'Bhadbhade, Mohan M.'

_publ_section_title
;
 Helical self-assembly of molecules in pseudopolymorphs of racemic
 2,6-di-O-(4-halobenzoyl)-myo-inositol 1,3,5-orthoformates: clues for the
 construction of molecular assemblies for intermolecular acyl transfer
 reaction
;
_journal_issue 12
_journal_name_full CrystEngComm
_journal_page_first 4184
_journal_paper_doi 10.1039/b924482d
_journal_volume 12
_journal_year 2010
_chemical_formula_moiety 'C21 H16 Br2 O8 , C2 H6 O S'
_chemical_formula_sum 'C23 H22 Br2 O9 S'
_chemical_formula_weight 634.29
_chemical_name_common
;
2,6-di-O-p-bromobenzoyl-myo-inositol 1,3,5-orthoformate
dimethyl sulphoxide solvate
;
_chemical_name_systematic
;
2,6-di-O-p-bromobenzoyl-myo-inositol 1,3,5-orthoformate
dimethyl sulphoxide solvate
;
_space_group_IT_number 14
_symmetry_cell_setting monoclinic
_symmetry_space_group_name_Hall '-P 2yn'
_symmetry_space_group_name_H-M 'P 1 21/n 1'
_atom_sites_solution_hydrogens geom
_atom_sites_solution_primary direct
_atom_sites_solution_secondary difmap
_audit_creation_method SHELXL-97
_cell_angle_alpha 90.00
_cell_angle_beta 103.579(2)
_cell_angle_gamma 90.00
_cell_formula_units_Z 4
_cell_length_a 13.0322(15)
_cell_length_b 10.2499(11)
_cell_length_c 18.415(2)
_cell_measurement_reflns_used 4273
_cell_measurement_temperature 133(2)
_cell_measurement_theta_max 28.24
_cell_measurement_theta_min 2.56
_cell_volume 2391.1(5)
_computing_cell_refinement 'BRUKER SAINT'
_computing_data_collection 'BRUKER SMART'
_computing_data_reduction 'BRUKER SAINT'
_computing_molecular_graphics 'SHELXTL, Ortep32, mercury 2.1'
_computing_publication_material 'SHELXTL, Platon'
_computing_structure_refinement 'SHELXL-97 (Sheldrick, 1997)'
_computing_structure_solution 'SHELXS-97 (Sheldrick, 1990)'
_diffrn_ambient_temperature 133(2)
_diffrn_measured_fraction_theta_full 0.998
_diffrn_measured_fraction_theta_max 0.998
_diffrn_measurement_device 'Bruker Smart APEX'
_diffrn_measurement_device_type 'CCD Area Detector'
_diffrn_measurement_method 'Phi and Omega Scan'
_diffrn_radiation_monochromator graphite
_diffrn_radiation_source 'fine-focus sealed tube'
_diffrn_radiation_type MoK\a
_diffrn_radiation_wavelength 0.71073
_diffrn_reflns_av_R_equivalents 0.0293
_diffrn_reflns_av_sigmaI/netI 0.0357
_diffrn_reflns_limit_h_max 15
_diffrn_reflns_limit_h_min -15
_diffrn_reflns_limit_k_max 10
_diffrn_reflns_limit_k_min -12
_diffrn_reflns_limit_l_max 19
_diffrn_reflns_limit_l_min -21
_diffrn_reflns_number 11699
_diffrn_reflns_theta_full 25.00
_diffrn_reflns_theta_max 25.00
_diffrn_reflns_theta_min 1.74
_exptl_absorpt_coefficient_mu 3.530
_exptl_absorpt_correction_T_max 0.8924
_exptl_absorpt_correction_T_min 0.4547
_exptl_absorpt_correction_type multi-scan
_exptl_absorpt_process_details 'bruker sadabs'
_exptl_crystal_colour colorless
_exptl_crystal_density_diffrn 1.762
_exptl_crystal_density_method 'not measured'
_exptl_crystal_description plate
_exptl_crystal_F_000 1272
_exptl_crystal_size_max 0.26
_exptl_crystal_size_mid 0.11
_exptl_crystal_size_min 0.03
_refine_diff_density_max 1.033
_refine_diff_density_min -0.510
_refine_diff_density_rms 0.086
_refine_ls_extinction_method none
_refine_ls_goodness_of_fit_ref 1.164
_refine_ls_hydrogen_treatment mixed
_refine_ls_matrix_type full
_refine_ls_number_parameters 322
_refine_ls_number_reflns 4201
_refine_ls_number_restraints 0
_refine_ls_restrained_S_all 1.164
_refine_ls_R_factor_all 0.0528
_refine_ls_R_factor_gt 0.0457
_refine_ls_shift/su_max 0.002
_refine_ls_shift/su_mean 0.000
_refine_ls_structure_factor_coef Fsqd
_refine_ls_weighting_details 'calc w=1/[\s^2^(Fo^2^)+(0.0320P)^2^+5.1307P] where P=(Fo^2^+2Fc^2^)/3'
_refine_ls_weighting_scheme calc
_refine_ls_wR_factor_gt 0.0946
_refine_ls_wR_factor_ref 0.0976
_reflns_number_gt 3768
_reflns_number_total 4201
_reflns_threshold_expression >2sigma(I)
_cod_data_source_file b924482d.txt
_cod_data_source_block 2G
_cod_original_cell_volume 2391.0(5)
_cod_original_sg_symbol_H-M 'P(2) 1/n'
_cod_database_code 7212293

loop_
_symmetry_equiv_pos_as_xyz
'x, y, z'
'-x+1/2, y+1/2, -z+1/2'
'-x, -y, -z'
'x-1/2, -y-1/2, z-1/2'

loop_
_atom_site_label
_atom_site_type_symbol
_atom_site_fract_x
_atom_site_fract_y
_atom_site_fract_z
_atom_site_U_iso_or_equiv
_atom_site_adp_type
_atom_site_occupancy
_atom_site_symmetry_multiplicity
_atom_site_calc_flag
_atom_site_refinement_flags
Br1 Br 0.04605(3) 0.70586(4) 0.29373(2) 0.02608(13) Uani 1 1 d .
Br2 Br -0.10755(4) 0.21418(5) 1.00515(3) 0.03210(14) Uani 1 1 d .
O1 O 0.1392(2) -0.0573(3) 0.53722(15) 0.0196(6) Uani 1 1 d .
O2 O 0.1383(2) 0.2200(2) 0.55269(14) 0.0176(6) Uani 1 1 d .
O3 O 0.3070(2) 0.0292(3) 0.57545(15) 0.0210(6) Uani 1 1 d .
O4 O 0.2883(2) 0.0854(3) 0.76623(16) 0.0231(7) Uani 1 1 d .
O5 O 0.2682(2) -0.1703(3) 0.62239(15) 0.0211(6) Uani 1 1 d .
O6 O 0.0829(2) -0.0236(3) 0.72079(15) 0.0222(6) Uani 1 1 d .
O7 O 0.1971(2) 0.3866(3) 0.62945(15) 0.0248(7) Uani 1 1 d .
O8 O 0.0031(3) -0.2080(3) 0.74363(19) 0.0383(8) Uani 1 1 d .
C1 C 0.1019(3) 0.0075(4) 0.5952(2) 0.0179(8) Uani 1 1 d .
H1 H 0.0248 0.0268 0.5780 0.021 Uiso 1 1 calc R
C2 C 0.1637(3) 0.1330(4) 0.6171(2) 0.0172(8) Uani 1 1 d .
H2 H 0.1435 0.1741 0.6610 0.021 Uiso 1 1 calc R
C3 C 0.2812(3) 0.0997(4) 0.6364(2) 0.0185(9) Uani 1 1 d .
H3 H 0.3239 0.1817 0.6461 0.022 Uiso 1 1 calc R
C4 C 0.3070(3) 0.0127(4) 0.7055(2) 0.0209(9) Uani 1 1 d .
H4 H 0.3833 -0.0120 0.7161 0.025 Uiso 1 1 calc R
C5 C 0.2396(3) -0.1109(4) 0.6863(2) 0.0226(9) Uani 1 1 d .
H5 H 0.2549 -0.1724 0.7296 0.027 Uiso 1 1 calc R
C6 C 0.1220(3) -0.0853(4) 0.6622(2) 0.0204(9) Uani 1 1 d .
H6 H 0.0836 -0.1693 0.6476 0.024 Uiso 1 1 calc R
C7 C 0.2481(3) -0.0856(4) 0.5607(2) 0.0204(9) Uani 1 1 d .
H7 H 0.2697 -0.1313 0.5187 0.024 Uiso 1 1 calc R
C8 C 0.1592(3) 0.3467(4) 0.5673(2) 0.0178(9) Uani 1 1 d .
C9 C 0.1308(3) 0.4297(4) 0.4998(2) 0.0187(9) Uani 1 1 d .
C10 C 0.1396(3) 0.5647(4) 0.5092(2) 0.0193(9) Uani 1 1 d .
H10 H 0.1633 0.6007 0.5578 0.023 Uiso 1 1 calc R
C11 C 0.1136(3) 0.6462(4) 0.4477(2) 0.0209(9) Uani 1 1 d .
H11 H 0.1191 0.7382 0.4536 0.025 Uiso 1 1 calc R
C12 C 0.0794(3) 0.5917(4) 0.3773(2) 0.0200(9) Uani 1 1 d .
C13 C 0.0703(3) 0.4581(4) 0.3667(2) 0.0229(9) Uani 1 1 d .
H13 H 0.0469 0.4226 0.3180 0.027 Uiso 1 1 calc R
C14 C 0.0958(3) 0.3776(4) 0.4283(2) 0.0200(9) Uani 1 1 d .
H14 H 0.0895 0.2857 0.4220 0.024 Uiso 1 1 calc R
C15 C 0.0269(3) -0.0958(4) 0.7586(2) 0.0220(9) Uani 1 1 d .
C16 C -0.0036(3) -0.0198(4) 0.8187(2) 0.0186(9) Uani 1 1 d .
C17 C -0.0896(3) -0.0610(4) 0.8450(2) 0.0247(10) Uani 1 1 d .
H17 H -0.1276 -0.1365 0.8241 0.030 Uiso 1 1 calc R
C18 C -0.1207(3) 0.0059(4) 0.9011(2) 0.0259(10) Uani 1 1 d .
H18 H -0.1794 -0.0227 0.9193 0.031 Uiso 1 1 calc R
C19 C -0.0638(3) 0.1164(4) 0.9303(2) 0.0215(9) Uani 1 1 d .
C20 C 0.0232(3) 0.1575(4) 0.9064(2) 0.0242(9) Uani 1 1 d .
H20 H 0.0619 0.2320 0.9282 0.029 Uiso 1 1 calc R
C21 C 0.0536(3) 0.0888(4) 0.8501(2) 0.0208(9) Uani 1 1 d .
H21 H 0.1135 0.1161 0.8329 0.025 Uiso 1 1 calc R
H4A H 0.296(5) 0.034(7) 0.802(4) 0.08(2) Uiso 1 1 d .
S1 S 0.69934(11) 0.09370(14) 0.65112(7) 0.0400(3) Uani 1 1 d .
O9 O 0.7021(3) 0.1907(3) 0.5909(2) 0.0404(8) Uani 1 1 d .
C22 C 0.7783(4) -0.0409(5) 0.6347(3) 0.0477(14) Uani 1 1 d .
H22A H 0.7534 -0.0708 0.5830 0.072 Uiso 1 1 calc R
H22B H 0.7725 -0.1123 0.6690 0.072 Uiso 1 1 calc R
H22C H 0.8521 -0.0133 0.6432 0.072 Uiso 1 1 calc R
C23 C 0.5743(4) 0.0177(7) 0.6240(4) 0.0635(19) Uani 1 1 d .
H23A H 0.5190 0.0810 0.6268 0.095 Uiso 1 1 calc R
H23B H 0.5710 -0.0556 0.6575 0.095 Uiso 1 1 calc R
H23C H 0.5636 -0.0144 0.5726 0.095 Uiso 1 1 calc R

loop_
_atom_site_aniso_label
_atom_site_aniso_U_11
_atom_site_aniso_U_22
_atom_site_aniso_U_33
_atom_site_aniso_U_23
_atom_site_aniso_U_13
_atom_site_aniso_U_12
Br1 0.0334(3) 0.0195(2) 0.0215(2) 0.00619(17) -0.00127(18) -0.00082(18)
Br2 0.0306(3) 0.0409(3) 0.0282(3) -0.0104(2) 0.0137(2) 0.0008(2)
O1 0.0227(14) 0.0201(15) 0.0152(14) -0.0041(11) 0.0033(12) 0.0005(12)
O2 0.0251(15) 0.0107(13) 0.0158(14) 0.0034(11) 0.0026(12) 0.0012(11)
O3 0.0204(14) 0.0236(15) 0.0201(15) -0.0005(12) 0.0068(12) -0.0004(12)
O4 0.0360(17) 0.0173(15) 0.0152(15) 0.0009(12) 0.0041(13) 0.0007(13)
O5 0.0322(16) 0.0136(14) 0.0190(15) 0.0007(11) 0.0088(13) 0.0068(12)
O6 0.0324(16) 0.0166(15) 0.0226(15) -0.0009(12) 0.0164(13) -0.0022(13)
O7 0.0403(18) 0.0171(15) 0.0154(15) 0.0010(12) 0.0032(13) 0.0014(13)
O8 0.056(2) 0.0215(18) 0.049(2) -0.0109(15) 0.0350(18) -0.0141(16)
C1 0.018(2) 0.019(2) 0.016(2) -0.0024(16) 0.0038(16) 0.0012(17)
C2 0.021(2) 0.015(2) 0.015(2) 0.0035(16) 0.0038(16) 0.0034(16)
C3 0.021(2) 0.017(2) 0.017(2) 0.0018(16) 0.0029(16) -0.0010(17)
C4 0.023(2) 0.018(2) 0.020(2) -0.0009(17) 0.0026(18) 0.0051(17)
C5 0.034(2) 0.017(2) 0.017(2) 0.0009(17) 0.0045(18) 0.0036(18)
C6 0.024(2) 0.016(2) 0.022(2) -0.0013(17) 0.0084(18) -0.0015(17)
C7 0.020(2) 0.021(2) 0.020(2) -0.0009(17) 0.0060(17) 0.0011(17)
C8 0.020(2) 0.016(2) 0.018(2) -0.0006(17) 0.0067(17) 0.0045(17)
C9 0.019(2) 0.018(2) 0.018(2) -0.0001(16) 0.0023(17) 0.0008(17)
C10 0.023(2) 0.019(2) 0.016(2) -0.0040(16) 0.0050(17) -0.0014(17)
C11 0.021(2) 0.015(2) 0.025(2) -0.0004(17) 0.0024(18) -0.0018(17)
C12 0.020(2) 0.019(2) 0.019(2) 0.0064(17) 0.0008(17) 0.0009(17)
C13 0.028(2) 0.021(2) 0.017(2) -0.0033(17) -0.0001(18) -0.0003(18)
C14 0.025(2) 0.0115(19) 0.021(2) -0.0005(16) 0.0020(18) 0.0003(17)
C15 0.024(2) 0.020(2) 0.022(2) 0.0030(17) 0.0052(18) -0.0023(18)
C16 0.023(2) 0.013(2) 0.020(2) 0.0048(16) 0.0053(17) 0.0003(16)
C17 0.027(2) 0.023(2) 0.026(2) 0.0022(18) 0.0078(19) -0.0046(19)
C18 0.024(2) 0.032(2) 0.025(2) 0.0036(19) 0.0110(19) 0.0002(19)
C19 0.025(2) 0.024(2) 0.017(2) 0.0016(17) 0.0100(17) 0.0065(18)
C20 0.027(2) 0.022(2) 0.025(2) -0.0043(18) 0.0083(19) -0.0031(19)
C21 0.019(2) 0.024(2) 0.021(2) 0.0055(17) 0.0064(17) -0.0005(17)
S1 0.0413(7) 0.0475(8) 0.0342(7) -0.0015(6) 0.0148(6) 0.0018(6)
O9 0.049(2) 0.035(2) 0.045(2) -0.0008(16) 0.0257(18) 0.0001(17)
C22 0.047(3) 0.046(3) 0.047(3) 0.007(3) 0.005(3) 0.014(3)
C23 0.041(3) 0.068(4) 0.084(5) 0.032(4) 0.019(3) 0.000(3)

loop_
_atom_type_symbol
_atom_type_description
_atom_type_scat_dispersion_real
_atom_type_scat_dispersion_imag
_atom_type_scat_source
C C 0.0033 0.0016 'International Tables Vol C Tables 4.2.6.8 and 6.1.1.4'
H H 0.0000 0.0000 'International Tables Vol C Tables 4.2.6.8 and 6.1.1.4'
O O 0.0106 0.0060 'International Tables Vol C Tables 4.2.6.8 and 6.1.1.4'
Br Br -0.2901 2.4595 'International Tables Vol C Tables 4.2.6.8 and 6.1.1.4'
S S 0.1246 0.1234 'International Tables Vol C Tables 4.2.6.8 and 6.1.1.4'

loop_
_geom_angle_atom_site_label_1
_geom_angle_atom_site_label_2
_geom_angle_atom_site_label_3
_geom_angle
C7 O1 C1 111.0(3)
C8 O2 C2 115.6(3)
C7 O3 C3 110.9(3)
C4 O4 H4A 106(5)
C7 O5 C5 111.2(3)
C15 O6 C6 118.4(3)
O1 C1 C2 109.7(3)
O1 C1 C6 106.8(3)
C2 C1 C6 109.4(3)
O1 C1 H1 110.3
C2 C1 H1 110.3
C6 C1 H1 110.3
O2 C2 C1 107.3(3)
O2 C2 C3 110.5(3)
C1 C2 C3 108.2(3)
O2 C2 H2 110.3
C1 C2 H2 110.3
C3 C2 H2 110.3
O3 C3 C4 108.1(3)
O3 C3 C2 109.6(3)
C4 C3 C2 109.7(3)
O3 C3 H3 109.8
C4 C3 H3 109.8
C2 C3 H3 109.8
O4 C4 C3 107.8(3)
O4 C4 C5 115.0(3)
C3 C4 C5 106.8(3)
O4 C4 H4 109.0
C3 C4 H4 109.0
C5 C4 H4 109.0
O5 C5 C6 105.7(3)
O5 C5 C4 106.9(3)
C6 C5 C4 114.2(3)
O5 C5 H5 109.9
C6 C5 H5 109.9
C4 C5 H5 109.9
O6 C6 C5 111.6(3)
O6 C6 C1 107.9(3)
C5 C6 C1 108.2(3)
O6 C6 H6 109.7
C5 C6 H6 109.7
C1 C6 H6 109.7
O3 C7 O5 112.0(3)
O3 C7 O1 110.7(3)
O5 C7 O1 111.0(3)
O3 C7 H7 107.7
O5 C7 H7 107.7
O1 C7 H7 107.7
O7 C8 O2 122.5(4)
O7 C8 C9 124.6(4)
O2 C8 C9 113.0(3)
C14 C9 C10 119.7(4)
C14 C9 C8 122.3(4)
C10 C9 C8 118.0(4)
C11 C10 C9 120.0(4)
C11 C10 H10 120.0
C9 C10 H10 120.0
C12 C11 C10 119.0(4)
C12 C11 H11 120.5
C10 C11 H11 120.5
C13 C12 C11 122.0(4)
C13 C12 Br1 119.9(3)
C11 C12 Br1 118.1(3)
C14 C13 C12 118.7(4)
C14 C13 H13 120.7
C12 C13 H13 120.7
C13 C14 C9 120.6(4)
C13 C14 H14 119.7
C9 C14 H14 119.7
O8 C15 O6 123.3(4)
O8 C15 C16 124.9(4)
O6 C15 C16 111.8(3)
C17 C16 C21 119.9(4)
C17 C16 C15 118.7(4)
C21 C16 C15 121.4(4)
C18 C17 C16 121.0(4)
C18 C17 H17 119.5
C16 C17 H17 119.5
C17 C18 C19 118.1(4)
C17 C18 H18 121.0
C19 C18 H18 121.0
C20 C19 C18 122.1(4)
C20 C19 Br2 118.8(3)
C18 C19 Br2 119.2(3)
C19 C20 C21 119.1(4)
C19 C20 H20 120.5
C21 C20 H20 120.5
C20 C21 C16 119.9(4)
C20 C21 H21 120.1
C16 C21 H21 120.1
O9 S1 C23 105.3(3)
O9 S1 C22 105.9(2)
C23 S1 C22 98.1(3)
S1 C22 H22A 109.5
S1 C22 H22B 109.5
H22A C22 H22B 109.5
S1 C22 H22C 109.5
H22A C22 H22C 109.5
H22B C22 H22C 109.5
S1 C23 H23A 109.5
S1 C23 H23B 109.5
H23A C23 H23B 109.5
S1 C23 H23C 109.5
H23A C23 H23C 109.5
H23B C23 H23C 109.5

loop_
_geom_bond_atom_site_label_1
_geom_bond_atom_site_label_2
_geom_bond_distance
Br1 C12 1.901(4)
Br2 C19 1.897(4)
O1 C7 1.414(5)
O1 C1 1.436(5)
O2 C8 1.341(5)
O2 C2 1.459(4)
O3 C7 1.395(5)
O3 C3 1.440(5)
O4 C4 1.413(5)
O4 H4A 0.83(7)
O5 C7 1.404(5)
O5 C5 1.449(5)
O6 C15 1.343(5)
O6 C6 1.443(5)
O7 C8 1.207(5)
O8 C15 1.206(5)
C1 C2 1.521(5)
C1 C6 1.531(5)
C1 H1 1.0000
C2 C3 1.527(5)
C2 H2 1.0000
C3 C4 1.525(5)
C3 H3 1.0000
C4 C5 1.534(6)
C4 H4 1.0000
C5 C6 1.515(6)
C5 H5 1.0000
C6 H6 1.0000
C7 H7 1.0000
C8 C9 1.479(5)
C9 C14 1.394(5)
C9 C10 1.396(6)
C10 C11 1.384(6)
C10 H10 0.9500
C11 C12 1.384(6)
C11 H11 0.9500
C12 C13 1.384(6)
C13 C14 1.379(6)
C13 H13 0.9500
C14 H14 0.9500
C15 C16 1.482(6)
C16 C17 1.388(6)
C16 C21 1.388(6)
C17 C18 1.377(6)
C17 H17 0.9500
C18 C19 1.391(6)
C18 H18 0.9500
C19 C20 1.375(6)
C20 C21 1.387(6)
C20 H20 0.9500
C21 H21 0.9500
S1 O9 1.496(4)
S1 C23 1.769(6)
S1 C22 1.788(5)
C22 H22A 0.9800
C22 H22B 0.9800
C22 H22C 0.9800
C23 H23A 0.9800
C23 H23B 0.9800
C23 H23C 0.9800

loop_
_geom_hbond_atom_site_label_D
_geom_hbond_atom_site_label_H
_geom_hbond_atom_site_label_A
_geom_hbond_distance_DH
_geom_hbond_distance_HA
_geom_hbond_distance_DA
_geom_hbond_angle_DHA
_geom_hbond_site_symmetry_A
C13 H13 O8 0.95 2.49 3.271(5) 139.5 3_556
C7 H7 O9 1.00 2.22 3.199(5) 165.7 3_656
C5 H5 O4 1.00 2.55 3.277(5) 129.4 2_546
C11 H11 O1 0.95 2.58 3.437(5) 150.5 1_565
C5 H5 O7 1.00 2.59 3.299(5) 127.4 2_546
O4 H4A O7 0.83(7) 1.96(7) 2.776(4) 169(6) 2_546

loop_
_geom_torsion_atom_site_label_1
_geom_torsion_atom_site_label_2
_geom_torsion_atom_site_label_3
_geom_torsion_atom_site_label_4
_geom_torsion
C7 O1 C1 C2 58.5(4)
C7 O1 C1 C6 -60.0(4)
C8 O2 C2 C1 160.9(3)
C8 O2 C2 C3 -81.3(4)
O1 C1 C2 O2 65.7(4)
C6 C1 C2 O2 -177.5(3)
O1 C1 C2 C3 -53.5(4)
C6 C1 C2 C3 63.3(4)
C7 O3 C3 C4 60.4(4)
C7 O3 C3 C2 -59.1(4)
O2 C2 C3 O3 -63.5(4)
C1 C2 C3 O3 53.7(4)
O2 C2 C3 C4 178.0(3)
C1 C2 C3 C4 -64.8(4)
O3 C3 C4 O4 176.1(3)
C2 C3 C4 O4 -64.4(4)
O3 C3 C4 C5 -59.8(4)
C2 C3 C4 C5 59.6(4)
C7 O5 C5 C6 61.7(4)
C7 O5 C5 C4 -60.3(4)
O4 C4 C5 O5 178.9(3)
C3 C4 C5 O5 59.4(4)
O4 C4 C5 C6 62.4(4)
C3 C4 C5 C6 -57.2(4)
C15 O6 C6 C5 -105.1(4)
C15 O6 C6 C1 136.1(3)
O5 C5 C6 O6 -179.0(3)
C4 C5 C6 O6 -61.8(4)
O5 C5 C6 C1 -60.5(4)
C4 C5 C6 C1 56.7(4)
O1 C1 C6 O6 -178.7(3)
C2 C1 C6 O6 62.7(4)
O1 C1 C6 C5 60.4(4)
C2 C1 C6 C5 -58.2(4)
C3 O3 C7 O5 -61.0(4)
C3 O3 C7 O1 63.4(4)
C5 O5 C7 O3 61.5(4)
C5 O5 C7 O1 -62.8(4)
C1 O1 C7 O3 -63.2(4)
C1 O1 C7 O5 61.8(4)
C2 O2 C8 O7 0.4(5)
C2 O2 C8 C9 -179.5(3)
O7 C8 C9 C14 174.3(4)
O2 C8 C9 C14 -5.8(6)
O7 C8 C9 C10 -6.0(6)
O2 C8 C9 C10 174.0(3)
C14 C9 C10 C11 0.0(6)
C8 C9 C10 C11 -179.8(4)
C9 C10 C11 C12 -0.2(6)
C10 C11 C12 C13 0.1(6)
C10 C11 C12 Br1 -179.2(3)
C11 C12 C13 C14 0.2(6)
Br1 C12 C13 C14 179.5(3)
C12 C13 C14 C9 -0.4(6)
C10 C9 C14 C13 0.4(6)
C8 C9 C14 C13 -179.9(4)
C6 O6 C15 O8 -3.8(6)
C6 O6 C15 C16 177.6(3)
O8 C15 C16 C17 -21.0(6)
O6 C15 C16 C17 157.5(4)
O8 C15 C16 C21 157.3(4)
O6 C15 C16 C21 -24.1(5)
C21 C16 C17 C18 1.3(6)
C15 C16 C17 C18 179.7(4)
C16 C17 C18 C19 0.3(6)
C17 C18 C19 C20 -1.8(6)
C17 C18 C19 Br2 177.8(3)
C18 C19 C20 C21 1.7(6)
Br2 C19 C20 C21 -178.0(3)
C19 C20 C21 C16 0.0(6)
C17 C16 C21 C20 -1.5(6)
C15 C16 C21 C20 -179.8(4)
